data_1566012
loop_
_publ_author_name
'Yang, Shuang'
'Li, Gong'
'Yang, Yujie'
'Zhu, Mengdi'
'Fu, Yuejiao'
'Xing, Na'
'Shi, Lei'

_publ_section_title
;
 Styrene selective oxidation to benzaldehyde catalyzed by acylhydrazone Mo
 complexes: Reaction parameter effects and kinetics
;
_journal_name_full 'Inorganica Chimica Acta'
_journal_page_first 120643
_journal_paper_doi 10.1016/j.ica.2021.120643
_journal_volume 529
_journal_year 2022
_chemical_formula_sum 'C17 H16 Cl2 Mo N2 O7'
_chemical_formula_weight 527.16
_space_group_IT_number 14
_space_group_name_Hall '-P 2yn'
_space_group_name_H-M_alt 'P 1 21/n 1'
_symmetry_cell_setting monoclinic
_symmetry_space_group_name_H-M 'P 1 21/n 1'
_atom_sites_solution_hydrogens geom
_atom_sites_solution_primary direct
_atom_sites_solution_secondary difmap
_cell_angle_alpha 90.00
_cell_angle_beta 101.267(2)
_cell_angle_gamma 90.00
_cell_formula_units_Z 4
_cell_length_a 7.6789(8)
_cell_length_b 16.0866(17)
_cell_length_c 16.4934(18)
_cell_measurement_reflns_used 5958
_cell_measurement_temperature 298(2)
_cell_measurement_theta_max 28.3
_cell_measurement_theta_min 2.5
_cell_volume 1998.1(4)
_computing_structure_refinement 'SHELXL-97 (Sheldrick, 1997)'
_computing_structure_solution 'SHELXS-97 (Sheldrick, 1990)'
_diffrn_ambient_temperature 298(2)
_diffrn_measured_fraction_theta_full 0.999
_diffrn_measured_fraction_theta_max 0.999
_diffrn_radiation_monochromator graphite
_diffrn_radiation_source 'fine-focus sealed tube'
_diffrn_radiation_type MoK\a
_diffrn_radiation_wavelength 0.71073
_diffrn_reflns_av_R_equivalents 0.0242
_diffrn_reflns_av_sigmaI/netI 0.0255
_diffrn_reflns_limit_h_max 9
_diffrn_reflns_limit_h_min -9
_diffrn_reflns_limit_k_max 17
_diffrn_reflns_limit_k_min -19
_diffrn_reflns_limit_l_max 18
_diffrn_reflns_limit_l_min -19
_diffrn_reflns_number 11654
_diffrn_reflns_theta_full 25.50
_diffrn_reflns_theta_max 25.50
_diffrn_reflns_theta_min 1.79
_exptl_absorpt_coefficient_mu 0.967
_exptl_absorpt_correction_T_max 0.8228
_exptl_absorpt_correction_T_min 0.8155
_exptl_crystal_colour brown
_exptl_crystal_density_diffrn 1.752
_exptl_crystal_density_method 'not measured'
_exptl_crystal_description block
_exptl_crystal_F_000 1056
_exptl_crystal_size_max 0.22
_exptl_crystal_size_mid 0.21
_exptl_crystal_size_min 0.21
_refine_diff_density_max 0.440
_refine_diff_density_min -0.405
_refine_diff_density_rms 0.058
_refine_ls_extinction_method none
_refine_ls_goodness_of_fit_ref 1.057
_refine_ls_hydrogen_treatment mixed
_refine_ls_matrix_type full
_refine_ls_number_parameters 268
_refine_ls_number_reflns 3713
_refine_ls_number_restraints 1
_refine_ls_restrained_S_all 1.057
_refine_ls_R_factor_all 0.0315
_refine_ls_R_factor_gt 0.0249
_refine_ls_shift/su_max 0.002
_refine_ls_shift/su_mean 0.000
_refine_ls_structure_factor_coef Fsqd
_refine_ls_weighting_details 'calc w=1/[\s^2^(Fo^2^)+(0.0276P)^2^+1.1101P] where P=(Fo^2^+2Fc^2^)/3'
_refine_ls_weighting_scheme calc
_refine_ls_wR_factor_gt 0.0600
_refine_ls_wR_factor_ref 0.0633
_reflns_number_gt 3220
_reflns_number_total 3713
_reflns_threshold_expression >2sigma(I)
_cod_data_source_file ICA-2022-529-120643.cif
_cod_data_source_block 2
_cod_original_sg_symbol_H-M P21/n
_cod_database_code 1566012

loop_
_symmetry_equiv_pos_as_xyz
'x, y, z'
'-x+1/2, y+1/2, -z+1/2'
'-x, -y, -z'
'x-1/2, -y-1/2, z-1/2'

loop_
_atom_site_label
_atom_site_type_symbol
_atom_site_fract_x
_atom_site_fract_y
_atom_site_fract_z
_atom_site_U_iso_or_equiv
_atom_site_adp_type
_atom_site_occupancy
_atom_site_symmetry_multiplicity
_atom_site_calc_flag
_atom_site_refinement_flags
_atom_site_disorder_assembly
_atom_site_disorder_group
Mo1 Mo 0.31212(3) 0.444948(12) 0.669856(12) 0.02786(8) Uani 1 1 d . . .
N1 N 0.2758(2) 0.48495(11) 0.53670(11) 0.0245(4) Uani 1 1 d . . .
N2 N 0.3321(3) 0.42744(11) 0.48332(12) 0.0271(4) Uani 1 1 d . . .
O1 O 0.2522(3) 0.55987(10) 0.68307(10) 0.0362(4) Uani 1 1 d . . .
O2 O 0.4047(3) 0.35562(10) 0.60526(10) 0.0360(4) Uani 1 1 d . . .
O3 O 0.4466(3) 0.21114(12) 0.27568(11) 0.0542(6) Uani 1 1 d . . .
H3 H 0.4996 0.1714 0.2609 0.081 Uiso 1 1 calc R . .
O4 O 0.6145(3) 0.08593(11) 0.36263(12) 0.0480(5) Uani 1 1 d . . .
O5 O 0.1055(3) 0.40451(12) 0.66499(11) 0.0447(5) Uani 1 1 d . . .
O6 O 0.4274(3) 0.41917(11) 0.76452(10) 0.0401(4) Uani 1 1 d . . .
O7 O 0.5832(2) 0.50488(11) 0.65913(10) 0.0367(4) Uani 1 1 d D . .
C1 C 0.1440(3) 0.61955(14) 0.54858(14) 0.0274(5) Uani 1 1 d . . .
C2 C 0.1691(3) 0.62040(14) 0.63539(14) 0.0272(5) Uani 1 1 d . . .
C3 C 0.1070(3) 0.68924(15) 0.67349(15) 0.0328(6) Uani 1 1 d . . .
C4 C 0.0264(3) 0.75528(15) 0.62825(17) 0.0375(6) Uani 1 1 d . . .
H4 H -0.0138 0.8005 0.6546 0.045 Uiso 1 1 calc R . .
C5 C 0.0059(3) 0.75372(15) 0.54353(17) 0.0350(6) Uani 1 1 d . . .
C6 C 0.0643(3) 0.68807(15) 0.50317(15) 0.0322(6) Uani 1 1 d . . .
H6 H 0.0513 0.6889 0.4459 0.039 Uiso 1 1 calc R . .
C7 C 0.2059(3) 0.55275(14) 0.50349(14) 0.0274(5) Uani 1 1 d . . .
H7A H 0.1948 0.5589 0.4466 0.033 Uiso 1 1 calc R . .
C8 C 0.3934(3) 0.36105(14) 0.52516(14) 0.0271(5) Uani 1 1 d . . .
C9 C 0.4549(3) 0.28900(14) 0.48375(15) 0.0281(5) Uani 1 1 d . . .
C10 C 0.4228(3) 0.28284(15) 0.39781(15) 0.0315(5) Uani 1 1 d . . .
H10 H 0.3620 0.3253 0.3659 0.038 Uiso 1 1 calc R . .
C11 C 0.4798(3) 0.21506(15) 0.35961(15) 0.0330(6) Uani 1 1 d . . .
C12 C 0.5677(3) 0.15034(15) 0.40783(16) 0.0332(6) Uani 1 1 d . . .
C13 C 0.6003(4) 0.15618(16) 0.49246(16) 0.0372(6) Uani 1 1 d . . .
H13 H 0.6599 0.1134 0.5242 0.045 Uiso 1 1 calc R . .
C14 C 0.5452(3) 0.22522(15) 0.53108(16) 0.0344(6) Uani 1 1 d . . .
H14 H 0.5686 0.2288 0.5885 0.041 Uiso 1 1 calc R . .
C15 C 0.7078(4) 0.01744(17) 0.4056(2) 0.0526(8) Uani 1 1 d . . .
H15A H 0.8187 0.0364 0.4375 0.079 Uiso 1 1 calc R . .
H15B H 0.7298 -0.0235 0.3664 0.079 Uiso 1 1 calc R . .
H15C H 0.6376 -0.0068 0.4417 0.079 Uiso 1 1 calc R . .
C16 C 0.7408(4) 0.5065(2) 0.72326(18) 0.0530(8) Uani 1 1 d . . .
H16A H 0.8406 0.5250 0.6998 0.064 Uiso 1 1 calc R . .
H16B H 0.7665 0.4506 0.7443 0.064 Uiso 1 1 calc R . .
C17 C 0.7212(6) 0.5624(2) 0.7927(2) 0.0792(12) Uani 1 1 d . . .
H17A H 0.6927 0.6175 0.7719 0.119 Uiso 1 1 calc R . .
H17B H 0.8305 0.5636 0.8326 0.119 Uiso 1 1 calc R . .
H17C H 0.6277 0.5421 0.8185 0.119 Uiso 1 1 calc R . .
Cl1 Cl 0.14173(13) 0.69210(5) 0.78006(4) 0.0574(2) Uani 1 1 d . . .
Cl2 Cl -0.09057(11) 0.83874(4) 0.48635(5) 0.0554(2) Uani 1 1 d . . .
H7 H 0.596(5) 0.526(2) 0.6139(13) 0.080 Uiso 1 1 d D . .

loop_
_atom_site_aniso_label
_atom_site_aniso_U_11
_atom_site_aniso_U_22
_atom_site_aniso_U_33
_atom_site_aniso_U_23
_atom_site_aniso_U_13
_atom_site_aniso_U_12
Mo1 0.04108(14) 0.02441(12) 0.02060(12) 0.00133(8) 0.01221(9) 0.00020(9)
N1 0.0290(11) 0.0241(10) 0.0224(10) -0.0035(8) 0.0099(8) -0.0005(8)
N2 0.0355(11) 0.0247(10) 0.0229(10) -0.0027(8) 0.0104(8) 0.0025(9)
O1 0.0553(11) 0.0292(9) 0.0250(9) -0.0017(7) 0.0101(8) 0.0094(8)
O2 0.0608(12) 0.0252(9) 0.0258(9) 0.0037(7) 0.0175(8) 0.0069(8)
O3 0.0875(16) 0.0443(12) 0.0304(10) -0.0069(9) 0.0105(10) 0.0224(11)
O4 0.0728(14) 0.0336(10) 0.0409(11) -0.0035(8) 0.0194(10) 0.0186(10)
O5 0.0524(12) 0.0494(12) 0.0365(10) -0.0071(9) 0.0191(9) -0.0130(9)
O6 0.0591(12) 0.0359(10) 0.0270(9) 0.0074(7) 0.0128(8) 0.0009(9)
O7 0.0387(10) 0.0462(11) 0.0243(9) 0.0062(8) 0.0043(8) -0.0055(8)
C1 0.0267(13) 0.0268(12) 0.0291(13) -0.0037(9) 0.0070(10) -0.0009(10)
C2 0.0286(13) 0.0241(12) 0.0301(13) -0.0020(10) 0.0086(10) -0.0020(10)
C3 0.0425(15) 0.0279(13) 0.0303(13) -0.0071(10) 0.0127(11) -0.0042(11)
C4 0.0376(15) 0.0248(13) 0.0507(17) -0.0110(11) 0.0101(12) 0.0009(11)
C5 0.0324(14) 0.0241(12) 0.0454(15) -0.0010(11) 0.0002(11) 0.0022(10)
C6 0.0337(14) 0.0301(13) 0.0306(13) -0.0010(10) 0.0008(11) -0.0010(11)
C7 0.0315(13) 0.0298(12) 0.0212(11) -0.0015(9) 0.0062(9) 0.0017(10)
C8 0.0296(13) 0.0258(12) 0.0286(13) 0.0004(9) 0.0122(10) -0.0032(10)
C9 0.0296(13) 0.0249(12) 0.0330(13) -0.0015(10) 0.0138(10) -0.0024(10)
C10 0.0384(14) 0.0253(12) 0.0325(13) 0.0016(10) 0.0107(11) 0.0040(11)
C11 0.0410(15) 0.0296(13) 0.0300(13) -0.0040(10) 0.0110(11) 0.0008(11)
C12 0.0391(15) 0.0257(12) 0.0386(14) -0.0021(10) 0.0172(11) 0.0029(11)
C13 0.0454(16) 0.0309(13) 0.0386(15) 0.0063(11) 0.0165(12) 0.0098(12)
C14 0.0438(15) 0.0330(14) 0.0295(13) 0.0024(10) 0.0149(11) 0.0047(12)
C15 0.070(2) 0.0334(15) 0.058(2) -0.0013(13) 0.0210(16) 0.0146(15)
C16 0.0407(17) 0.078(2) 0.0390(17) 0.0039(15) 0.0043(13) 0.0010(16)
C17 0.092(3) 0.098(3) 0.042(2) -0.0170(19) -0.0004(19) -0.028(2)
Cl1 0.0996(7) 0.0432(4) 0.0345(4) -0.0101(3) 0.0253(4) 0.0083(4)
Cl2 0.0605(5) 0.0309(4) 0.0673(5) 0.0038(3) -0.0056(4) 0.0125(3)

loop_
_atom_type_symbol
_atom_type_description
_atom_type_scat_dispersion_real
_atom_type_scat_dispersion_imag
_atom_type_scat_source
C C 0.0033 0.0016 'International Tables Vol C Tables 4.2.6.8 and 6.1.1.4'
H H 0.0000 0.0000 'International Tables Vol C Tables 4.2.6.8 and 6.1.1.4'
N N 0.0061 0.0033 'International Tables Vol C Tables 4.2.6.8 and 6.1.1.4'
O O 0.0106 0.0060 'International Tables Vol C Tables 4.2.6.8 and 6.1.1.4'
Cl Cl 0.1484 0.1585 'International Tables Vol C Tables 4.2.6.8 and 6.1.1.4'
Mo Mo -1.6832 0.6857 'International Tables Vol C Tables 4.2.6.8 and 6.1.1.4'

loop_
_geom_angle_atom_site_label_1
_geom_angle_atom_site_label_2
_geom_angle_atom_site_label_3
_geom_angle
_geom_angle_site_symmetry_1
_geom_angle_site_symmetry_3
O6 Mo1 O5 105.37(9) . .
O6 Mo1 O1 102.97(8) . .
O5 Mo1 O1 97.52(9) . .
O6 Mo1 O2 98.01(8) . .
O5 Mo1 O2 97.21(8) . .
O1 Mo1 O2 150.07(7) . .
O6 Mo1 N1 156.05(8) . .
O5 Mo1 N1 97.27(8) . .
O1 Mo1 N1 81.35(7) . .
O2 Mo1 N1 71.04(7) . .
O6 Mo1 O7 81.80(8) . .
O5 Mo1 O7 172.80(7) . .
O1 Mo1 O7 81.28(8) . .
O2 Mo1 O7 80.85(7) . .
N1 Mo1 O7 75.54(6) . .
C7 N1 N2 116.44(19) . .
C7 N1 Mo1 128.14(15) . .
N2 N1 Mo1 115.40(13) . .
C8 N2 N1 109.31(19) . .
C2 O1 Mo1 136.97(15) . .
C8 O2 Mo1 121.92(14) . .
C11 O3 H3 109.5 . .
C12 O4 C15 118.4(2) . .
C16 O7 Mo1 125.80(17) . .
C16 O7 H7 115(3) . .
Mo1 O7 H7 120(3) . .
C6 C1 C2 119.6(2) . .
C6 C1 C7 117.6(2) . .
C2 C1 C7 122.7(2) . .
O1 C2 C3 118.5(2) . .
O1 C2 C1 123.2(2) . .
C3 C2 C1 118.2(2) . .
C4 C3 C2 121.6(2) . .
C4 C3 Cl1 119.73(19) . .
C2 C3 Cl1 118.63(19) . .
C3 C4 C5 119.2(2) . .
C3 C4 H4 120.4 . .
C5 C4 H4 120.4 . .
C6 C5 C4 121.6(2) . .
C6 C5 Cl2 119.2(2) . .
C4 C5 Cl2 119.18(19) . .
C5 C6 C1 119.7(2) . .
C5 C6 H6 120.1 . .
C1 C6 H6 120.1 . .
N1 C7 C1 124.3(2) . .
N1 C7 H7A 117.8 . .
C1 C7 H7A 117.8 . .
N2 C8 O2 122.2(2) . .
N2 C8 C9 120.9(2) . .
O2 C8 C9 116.9(2) . .
C14 C9 C10 119.2(2) . .
C14 C9 C8 119.5(2) . .
C10 C9 C8 121.3(2) . .
C11 C10 C9 121.0(2) . .
C11 C10 H10 119.5 . .
C9 C10 H10 119.5 . .
O3 C11 C10 119.4(2) . .
O3 C11 C12 121.1(2) . .
C10 C11 C12 119.4(2) . .
O4 C12 C13 126.3(2) . .
O4 C12 C11 113.8(2) . .
C13 C12 C11 119.9(2) . .
C12 C13 C14 120.7(2) . .
C12 C13 H13 119.6 . .
C14 C13 H13 119.6 . .
C13 C14 C9 119.8(2) . .
C13 C14 H14 120.1 . .
C9 C14 H14 120.1 . .
O4 C15 H15A 109.5 . .
O4 C15 H15B 109.5 . .
H15A C15 H15B 109.5 . .
O4 C15 H15C 109.5 . .
H15A C15 H15C 109.5 . .
H15B C15 H15C 109.5 . .
O7 C16 C17 112.2(3) . .
O7 C16 H16A 109.2 . .
C17 C16 H16A 109.2 . .
O7 C16 H16B 109.2 . .
C17 C16 H16B 109.2 . .
H16A C16 H16B 107.9 . .
C16 C17 H17A 109.5 . .
C16 C17 H17B 109.5 . .
H17A C17 H17B 109.5 . .
C16 C17 H17C 109.5 . .
H17A C17 H17C 109.5 . .
H17B C17 H17C 109.5 . .

loop_
_geom_bond_atom_site_label_1
_geom_bond_atom_site_label_2
_geom_bond_distance
_geom_bond_site_symmetry_2
Mo1 O6 1.6891(17) .
Mo1 O5 1.7020(19) .
Mo1 O1 1.9277(16) .
Mo1 O2 2.0004(16) .
Mo1 N1 2.2530(19) .
Mo1 O7 2.3318(18) .
N1 C7 1.289(3) .
N1 N2 1.402(3) .
N2 C8 1.308(3) .
O1 C2 1.333(3) .
O2 C8 1.310(3) .
O3 C11 1.359(3) .
O3 H3 0.8200 .
O4 C12 1.365(3) .
O4 C15 1.425(3) .
O7 C16 1.444(3) .
O7 H7 0.845(10) .
C1 C6 1.404(3) .
C1 C2 1.407(3) .
C1 C7 1.439(3) .
C2 C3 1.402(3) .
C3 C4 1.374(4) .
C3 Cl1 1.726(2) .
C4 C5 1.376(4) .
C4 H4 0.9300 .
C5 C6 1.370(3) .
C5 Cl2 1.742(2) .
C6 H6 0.9300 .
C7 H7A 0.9300 .
C8 C9 1.469(3) .
C9 C14 1.390(3) .
C9 C10 1.394(3) .
C10 C11 1.373(3) .
C10 H10 0.9300 .
C11 C12 1.401(3) .
C12 C13 1.372(4) .
C13 C14 1.387(3) .
C13 H13 0.9300 .
C14 H14 0.9300 .
C15 H15A 0.9600 .
C15 H15B 0.9600 .
C15 H15C 0.9600 .
C16 C17 1.487(5) .
C16 H16A 0.9700 .
C16 H16B 0.9700 .
C17 H17A 0.9600 .
C17 H17B 0.9600 .
C17 H17C 0.9600 .

loop_
_geom_hbond_atom_site_label_D
_geom_hbond_atom_site_label_H
_geom_hbond_atom_site_label_A
_geom_hbond_distance_DH
_geom_hbond_distance_HA
_geom_hbond_distance_DA
_geom_hbond_angle_DHA
_geom_hbond_site_symmetry_A
O7 H7 N2 0.845(10) 1.944(12) 2.780(3) 170(4) 3_666
C17 H17C O6 0.96 2.56 3.194(4) 124.0 .
C6 H6 O5 0.93 2.49 3.193(3) 132.7 3_566
C4 H4 O6 0.93 2.35 3.156(3) 144.8 2_556
O3 H3 O5 0.82 2.27 3.025(3) 153.1 4_665
O3 H3 O4 0.82 2.21 2.656(3) 114.0 .
